data_2218642
loop_
_publ_author_name
'Fun, Hoong-Kun'
'Sinthya, A.'
'Jebas, Samuel Robinson'
'Devadasan, Suganthi'

_publ_section_title
;
 Tetrakis(4-aminopyridine-\k<i>N</i>^1^)dichloridocopper(II)
 monohydrate
;
_journal_coeditor_code CI2603
_journal_issue 7
_journal_name_full 'Acta Crystallographica Section E'
_journal_page_first m853
_journal_page_last m854
_journal_paper_doi 10.1107/S1600536808015778
_journal_volume 64
_journal_year 2008
_chemical_formula_iupac '[Cu Cl2 (C5 H6 N2)4] , H2 O'
_chemical_formula_moiety 'C20 H24 Cl2 Cu N8 , H2 O'
_chemical_formula_sum 'C20 H26 Cl2 Cu N8 O'
_chemical_formula_weight 528.93
_chemical_name_common 'Dichloro-tetrakis-4-aminopyridine copper(II) monohydrate'
_chemical_name_systematic
;
Tetrakis(4-aminopyridine-\kN^1^)dichloridocopper(II) monohydrate
;
_space_group_IT_number 2
_symmetry_cell_setting triclinic
_symmetry_space_group_name_Hall '-P 1'
_symmetry_space_group_name_H-M 'P -1'
_atom_sites_solution_hydrogens geom
_atom_sites_solution_primary direct
_atom_sites_solution_secondary difmap
_audit_creation_method SHELXL97
_cell_angle_alpha 88.4630(10)
_cell_angle_beta 86.0750(10)
_cell_angle_gamma 85.7810(10)
_cell_formula_units_Z 4
_cell_length_a 9.5430(2)
_cell_length_b 14.1606(2)
_cell_length_c 17.4662(3)
_cell_measurement_reflns_used 9885
_cell_measurement_temperature 100.00(10)
_cell_measurement_theta_max 34.61
_cell_measurement_theta_min 2.50
_cell_volume 2347.81(7)
_computing_cell_refinement 'APEX2 (Bruker, 2005)'
_computing_data_collection 'APEX2 (Bruker, 2005)'
_computing_data_reduction 'SAINT (Bruker, 2005)'
_computing_molecular_graphics 'SHELXTL (Sheldrick, 2008)'
_computing_publication_material
;
SHELXTL (Sheldrick, 2008) and PLATON (Spek, 2003)
;
_computing_structure_refinement 'SHELXTL (Sheldrick, 2008)'
_computing_structure_solution 'SHELXTL (Sheldrick, 2008)'
_diffrn_ambient_temperature 100.00(10)
_diffrn_measured_fraction_theta_full 0.991
_diffrn_measured_fraction_theta_max 0.991
_diffrn_measurement_device_type 'Bruker SMART APEXII CCD area-detector'
_diffrn_measurement_method '\f and \w'
_diffrn_radiation_monochromator graphite
_diffrn_radiation_source 'fine-focus sealed tube'
_diffrn_radiation_type MoK\a
_diffrn_radiation_wavelength 0.71073
_diffrn_reflns_av_R_equivalents 0.0474
_diffrn_reflns_av_sigmaI/netI 0.0497
_diffrn_reflns_limit_h_max 15
_diffrn_reflns_limit_h_min -16
_diffrn_reflns_limit_k_max 24
_diffrn_reflns_limit_k_min -23
_diffrn_reflns_limit_l_max 29
_diffrn_reflns_limit_l_min -29
_diffrn_reflns_number 106511
_diffrn_reflns_theta_full 37.50
_diffrn_reflns_theta_max 37.50
_diffrn_reflns_theta_min 1.17
_diffrn_standards_number 0
_exptl_absorpt_coefficient_mu 1.188
_exptl_absorpt_correction_T_max 0.8706
_exptl_absorpt_correction_T_min 0.5826
_exptl_absorpt_correction_type multi-scan
_exptl_absorpt_process_details '(SADABS; Bruker, 2005)'
_exptl_crystal_colour purple
_exptl_crystal_density_diffrn 1.496
_exptl_crystal_density_method 'not measured'
_exptl_crystal_description plate
_exptl_crystal_F_000 1092
_exptl_crystal_size_max 0.51
_exptl_crystal_size_mid 0.40
_exptl_crystal_size_min 0.12
_refine_diff_density_max 0.923
_refine_diff_density_min -1.109
_refine_ls_extinction_method none
_refine_ls_goodness_of_fit_ref 1.072
_refine_ls_hydrogen_treatment mixed
_refine_ls_matrix_type full
_refine_ls_number_parameters 593
_refine_ls_number_reflns 24484
_refine_ls_number_restraints 6
_refine_ls_restrained_S_all 1.072
_refine_ls_R_factor_all 0.0675
_refine_ls_R_factor_gt 0.0412
_refine_ls_shift/su_max 0.001
_refine_ls_shift/su_max_lt 0.001
_refine_ls_shift/su_mean 0.000
_refine_ls_structure_factor_coef Fsqd
_refine_ls_weighting_details 'calc w = 1/[\s^2^(Fo^2^)+(0.0446P)^2^+0.3682P] where P=(Fo^2^+2Fc^2^)/3'
_refine_ls_weighting_scheme calc
_refine_ls_wR_factor_gt 0.0939
_refine_ls_wR_factor_ref 0.1039
_reflns_number_gt 17417
_reflns_number_total 24484
_reflns_threshold_expression I>2\s(I)
_cod_data_source_file ci2603.cif
_cod_data_source_block I
_cod_database_code 2218642
_cod_database_fobs_code 2218642

loop_
_symmetry_equiv_pos_as_xyz
'x, y, z'
'-x, -y, -z'

loop_
_atom_site_type_symbol
_atom_site_label
_atom_site_fract_x
_atom_site_fract_y
_atom_site_fract_z
_atom_site_U_iso_or_equiv
_atom_site_adp_type
_atom_site_calc_flag
_atom_site_refinement_flags
_atom_site_occupancy
Cu Cu1 0.438175(17) 0.078184(11) 0.230903(9) 0.01546(4) Uani d . 1
N N1 0.42808(11) -0.05177(8) 0.18839(6) 0.01482(18) Uani d . 1
N N2 0.37359(14) -0.31516(8) 0.09807(7) 0.0227(2) Uani d . 1
H H2A 0.3669 -0.3204 0.0495 0.027 Uiso calc R 1
H H2B 0.3679 -0.3641 0.1281 0.027 Uiso calc R 1
N N3 0.58224(11) 0.02793(7) 0.30393(6) 0.01460(18) Uani d . 1
N N4 0.88631(12) -0.05810(9) 0.45634(7) 0.0204(2) Uani d . 1
H H4A 0.9675 -0.0825 0.4396 0.025 Uiso calc R 1
H H4B 0.8678 -0.0508 0.5048 0.025 Uiso calc R 1
N N5 0.42913(11) 0.20525(7) 0.28145(6) 0.01477(18) Uani d . 1
N N6 0.40879(14) 0.45962(9) 0.39775(8) 0.0280(3) Uani d . 1
H H6A 0.3293 0.4829 0.4178 0.034 Uiso calc R 1
H H6B 0.4840 0.4882 0.4026 0.034 Uiso calc R 1
N N7 0.27731(11) 0.12641(8) 0.16710(6) 0.01593(19) Uani d . 1
N N8 -0.06992(13) 0.23308(10) 0.05134(8) 0.0276(3) Uani d . 1
H H8A -0.0617 0.2769 0.0167 0.033 Uiso calc R 1
H H8B -0.1504 0.2106 0.0623 0.033 Uiso calc R 1
C C1 0.41925(13) -0.06352(9) 0.11226(7) 0.0155(2) Uani d . 1
H H1 0.4246 -0.0105 0.0799 0.019 Uiso calc R 1
C C2 0.40285(13) -0.14884(9) 0.07986(7) 0.0154(2) Uani d . 1
H H2 0.3983 -0.1527 0.0270 0.018 Uiso calc R 1
C C3 0.39299(13) -0.23054(9) 0.12703(7) 0.0160(2) Uani d . 1
C C4 0.40297(14) -0.21872(9) 0.20635(7) 0.0172(2) Uani d . 1
H H4 0.3979 -0.2704 0.2401 0.021 Uiso calc R 1
C C5 0.42019(13) -0.13030(9) 0.23353(7) 0.0162(2) Uani d . 1
H H5 0.4268 -0.1243 0.2860 0.019 Uiso calc R 1
C C6 0.70980(14) -0.01180(9) 0.27928(7) 0.0173(2) Uani d . 1
H H6 0.7287 -0.0193 0.2268 0.021 Uiso calc R 1
C C7 0.81305(14) -0.04176(10) 0.32694(7) 0.0180(2) Uani d . 1
H H7 0.8989 -0.0688 0.3067 0.022 Uiso calc R 1
C C8 0.78850(13) -0.03145(9) 0.40679(7) 0.0144(2) Uani d . 1
C C9 0.65482(13) 0.00904(9) 0.43265(7) 0.0158(2) Uani d . 1
H H9 0.6324 0.0169 0.4849 0.019 Uiso calc R 1
C C10 0.55757(13) 0.03684(9) 0.38032(7) 0.0159(2) Uani d . 1
H H10 0.4700 0.0632 0.3987 0.019 Uiso calc R 1
C C11 0.54513(13) 0.25191(9) 0.28928(8) 0.0175(2) Uani d . 1
H H11 0.6310 0.2255 0.2685 0.021 Uiso calc R 1
C C12 0.54381(14) 0.33629(9) 0.32624(8) 0.0190(2) Uani d . 1
H H12 0.6270 0.3657 0.3300 0.023 Uiso calc R 1
C C13 0.41553(14) 0.37788(9) 0.35848(8) 0.0176(2) Uani d . 1
C C14 0.29433(13) 0.32995(9) 0.34973(8) 0.0168(2) Uani d . 1
H H14 0.2069 0.3549 0.3696 0.020 Uiso calc R 1
C C15 0.30574(13) 0.24571(9) 0.31143(7) 0.0159(2) Uani d . 1
H H15 0.2242 0.2151 0.3059 0.019 Uiso calc R 1
C C16 0.28786(14) 0.19626(9) 0.11362(8) 0.0180(2) Uani d . 1
H H16 0.3750 0.2209 0.1035 0.022 Uiso calc R 1
C C17 0.17711(14) 0.23325(9) 0.07308(8) 0.0190(2) Uani d . 1
H H17 0.1910 0.2803 0.0357 0.023 Uiso calc R 1
C C18 0.04303(13) 0.19955(10) 0.08841(8) 0.0179(2) Uani d . 1
C C19 0.03170(14) 0.12759(10) 0.14505(7) 0.0180(2) Uani d . 1
H H19 -0.0549 0.1034 0.1581 0.022 Uiso calc R 1
C C20 0.14907(14) 0.09318(9) 0.18106(7) 0.0175(2) Uani d . 1
H H20 0.1395 0.0442 0.2171 0.021 Uiso calc R 1
Cu Cu2 0.926147(17) 0.588239(11) 0.265503(9) 0.01796(4) Uani d . 1
N N9 1.07098(11) 0.53919(8) 0.18340(6) 0.01519(19) Uani d . 1
N N10 1.36478(12) 0.42921(8) 0.01531(6) 0.0183(2) Uani d . 1
H H10A 1.4401 0.3975 0.0283 0.022 Uiso calc R 1
H H10B 1.3490 0.4372 -0.0324 0.022 Uiso calc R 1
N N11 0.91724(11) 0.45781(8) 0.31403(6) 0.01547(19) Uani d . 1
N N12 0.91541(14) 0.18712(8) 0.41402(7) 0.0248(3) Uani d . 1
H H12A 0.9061 0.1801 0.4631 0.030 Uiso calc R 1
H H12B 0.9251 0.1382 0.3855 0.030 Uiso calc R 1
N N13 0.77568(12) 0.64322(8) 0.34276(6) 0.0170(2) Uani d . 1
N N14 0.45970(14) 0.77011(10) 0.49076(7) 0.0262(3) Uani d . 1
H H14A 0.4812 0.8030 0.5284 0.031 Uiso calc R 1
H H14B 0.3728 0.7633 0.4835 0.031 Uiso calc R 1
N N15 0.91270(11) 0.71282(8) 0.20637(6) 0.01664(19) Uani d . 1
N N16 0.89456(13) 0.95381(8) 0.06323(7) 0.0204(2) Uani d . 1
H H16A 0.8173 0.9718 0.0428 0.024 Uiso calc R 1
H H16B 0.9680 0.9850 0.0537 0.024 Uiso calc R 1
C C21 1.05091(13) 0.55075(9) 0.10788(7) 0.0157(2) Uani d . 1
H H21 0.9680 0.5832 0.0939 0.019 Uiso calc R 1
C C22 1.14589(13) 0.51732(9) 0.05055(7) 0.0156(2) Uani d . 1
H H22 1.1273 0.5283 -0.0006 0.019 Uiso calc R 1
C C23 1.27166(12) 0.46630(9) 0.06954(7) 0.0141(2) Uani d . 1
C C24 1.29340(13) 0.45489(9) 0.14834(7) 0.0164(2) Uani d . 1
H H24 1.3753 0.4228 0.1642 0.020 Uiso calc R 1
C C25 1.19284(14) 0.49147(9) 0.20156(7) 0.0167(2) Uani d . 1
H H25 1.2094 0.4830 0.2532 0.020 Uiso calc R 1
C C26 0.92843(13) 0.37962(9) 0.27115(7) 0.0165(2) Uani d . 1
H H26 0.9361 0.3873 0.2180 0.020 Uiso calc R 1
C C27 0.92913(14) 0.28925(9) 0.30160(7) 0.0171(2) Uani d . 1
H H27 0.9389 0.2377 0.2693 0.021 Uiso calc R 1
C C28 0.91497(13) 0.27475(9) 0.38181(7) 0.0164(2) Uani d . 1
C C29 0.89945(13) 0.35662(9) 0.42649(7) 0.0164(2) Uani d . 1
H H29 0.8873 0.3515 0.4797 0.020 Uiso calc R 1
C C30 0.90246(13) 0.44415(9) 0.39074(7) 0.0164(2) Uani d . 1
H H30 0.8938 0.4973 0.4214 0.020 Uiso calc R 1
C C31 0.63836(14) 0.63335(10) 0.33431(8) 0.0185(2) Uani d . 1
H H31 0.6150 0.5965 0.2944 0.022 Uiso calc R 1
C C32 0.53041(14) 0.67467(10) 0.38134(7) 0.0182(2) Uani d . 1
H H32 0.4372 0.6666 0.3723 0.022 Uiso calc R 1
C C33 0.56243(14) 0.72915(9) 0.44304(7) 0.0177(2) Uani d . 1
C C34 0.70551(15) 0.73799(10) 0.45233(8) 0.0210(2) Uani d . 1
H H34 0.7323 0.7723 0.4929 0.025 Uiso calc R 1
C C35 0.80628(14) 0.69599(10) 0.40169(8) 0.0196(2) Uani d . 1
H H35 0.9004 0.7044 0.4084 0.024 Uiso calc R 1
C C36 0.79327(13) 0.74421(9) 0.17431(8) 0.0180(2) Uani d . 1
H H36 0.7138 0.7105 0.1845 0.022 Uiso calc R 1
C C37 0.78247(13) 0.82367(9) 0.12713(8) 0.0174(2) Uani d . 1
H H37 0.6975 0.8426 0.1063 0.021 Uiso calc R 1
C C38 0.90066(13) 0.87553(9) 0.11090(7) 0.0160(2) Uani d . 1
C C39 1.02509(14) 0.84304(9) 0.14474(8) 0.0181(2) Uani d . 1
H H39 1.1061 0.8755 0.1359 0.022 Uiso calc R 1
C C40 1.02618(13) 0.76286(9) 0.19099(8) 0.0179(2) Uani d . 1
H H40 1.1096 0.7422 0.2127 0.021 Uiso calc R 1
Cl Cl1 0.20362(3) 0.01980(2) 0.361362(18) 0.01910(6) Uani d . 1
Cl Cl2 0.64240(3) 0.12291(2) 0.122477(17) 0.01617(5) Uani d . 1
Cl Cl3 0.69715(4) 0.51337(2) 0.161801(18) 0.02111(6) Uani d . 1
Cl Cl4 1.14798(3) 0.62545(2) 0.353735(19) 0.01962(6) Uani d . 1
O O1W 0.82107(13) 0.18216(8) 0.57474(6) 0.0285(2) Uani d D 1
O O2W 1.62468(11) 0.33858(7) 0.07154(6) 0.02102(19) Uani d D 1
H H1W1 0.810(2) 0.1333(8) 0.6007(10) 0.037(6) Uiso d D 1
H H2W1 0.834(2) 0.2276(9) 0.6020(10) 0.039(6) Uiso d D 1
H H1W2 1.628(3) 0.2884(9) 0.0979(11) 0.052(7) Uiso d D 1
H H2W2 1.648(2) 0.3826(10) 0.0992(11) 0.048(7) Uiso d D 1

loop_
_atom_site_aniso_label
_atom_site_aniso_U_11
_atom_site_aniso_U_22
_atom_site_aniso_U_33
_atom_site_aniso_U_12
_atom_site_aniso_U_13
_atom_site_aniso_U_23
Cu1 0.01684(7) 0.01299(7) 0.01708(7) 0.00168(5) -0.00697(5) -0.00320(5)
N1 0.0164(5) 0.0146(5) 0.0136(4) 0.0001(4) -0.0033(3) -0.0015(3)
N2 0.0330(6) 0.0165(5) 0.0193(5) -0.0048(5) -0.0016(5) -0.0046(4)
N3 0.0160(4) 0.0138(4) 0.0141(4) 0.0008(4) -0.0033(3) -0.0021(3)
N4 0.0158(5) 0.0302(6) 0.0149(5) 0.0041(4) -0.0036(4) -0.0019(4)
N5 0.0137(4) 0.0139(5) 0.0170(5) 0.0003(4) -0.0035(3) -0.0029(3)
N6 0.0220(6) 0.0183(6) 0.0442(8) -0.0008(5) -0.0034(5) -0.0124(5)
N7 0.0162(5) 0.0144(5) 0.0177(5) -0.0003(4) -0.0053(4) -0.0017(3)
N8 0.0167(5) 0.0331(7) 0.0325(7) 0.0028(5) -0.0063(5) 0.0052(5)
C1 0.0161(5) 0.0158(5) 0.0147(5) -0.0011(4) -0.0026(4) -0.0002(4)
C2 0.0153(5) 0.0182(5) 0.0128(5) -0.0008(4) -0.0019(4) -0.0026(4)
C3 0.0152(5) 0.0155(5) 0.0174(5) -0.0013(4) -0.0004(4) -0.0027(4)
C4 0.0210(6) 0.0149(5) 0.0156(5) -0.0019(4) -0.0006(4) 0.0003(4)
C5 0.0178(5) 0.0168(5) 0.0140(5) -0.0011(4) -0.0024(4) -0.0006(4)
C6 0.0202(6) 0.0185(6) 0.0126(5) 0.0040(4) -0.0020(4) -0.0032(4)
C7 0.0173(5) 0.0215(6) 0.0146(5) 0.0044(5) -0.0013(4) -0.0035(4)
C8 0.0145(5) 0.0150(5) 0.0139(5) -0.0009(4) -0.0027(4) -0.0010(4)
C9 0.0151(5) 0.0194(6) 0.0129(5) -0.0009(4) -0.0004(4) -0.0016(4)
C10 0.0142(5) 0.0170(5) 0.0164(5) 0.0001(4) -0.0014(4) -0.0017(4)
C11 0.0137(5) 0.0180(6) 0.0208(6) 0.0003(4) -0.0023(4) -0.0026(4)
C12 0.0149(5) 0.0165(6) 0.0262(6) -0.0019(4) -0.0033(4) -0.0036(4)
C13 0.0188(5) 0.0138(5) 0.0202(6) 0.0003(4) -0.0030(4) -0.0021(4)
C14 0.0146(5) 0.0153(5) 0.0203(6) 0.0006(4) -0.0007(4) -0.0012(4)
C15 0.0140(5) 0.0150(5) 0.0191(6) -0.0007(4) -0.0032(4) -0.0013(4)
C16 0.0153(5) 0.0155(5) 0.0238(6) -0.0032(4) -0.0044(4) 0.0006(4)
C17 0.0177(5) 0.0158(6) 0.0239(6) -0.0009(4) -0.0051(5) 0.0024(4)
C18 0.0144(5) 0.0191(6) 0.0201(6) 0.0029(4) -0.0045(4) -0.0034(4)
C19 0.0156(5) 0.0224(6) 0.0163(6) -0.0037(4) -0.0010(4) -0.0027(4)
C20 0.0193(6) 0.0189(6) 0.0149(5) -0.0032(4) -0.0023(4) -0.0010(4)
Cu2 0.01974(8) 0.01387(7) 0.01829(8) 0.00360(6) 0.00663(6) 0.00303(5)
N9 0.0154(4) 0.0139(4) 0.0155(5) 0.0015(4) 0.0009(3) 0.0007(3)
N10 0.0168(5) 0.0225(5) 0.0146(5) 0.0031(4) 0.0012(4) -0.0009(4)
N11 0.0175(5) 0.0137(4) 0.0149(5) -0.0004(4) 0.0000(4) 0.0007(3)
N12 0.0378(7) 0.0138(5) 0.0215(6) 0.0015(5) 0.0031(5) 0.0021(4)
N13 0.0177(5) 0.0149(5) 0.0174(5) 0.0012(4) 0.0034(4) 0.0004(4)
N14 0.0234(6) 0.0300(7) 0.0239(6) 0.0050(5) 0.0040(5) -0.0088(5)
N15 0.0157(5) 0.0145(5) 0.0186(5) 0.0015(4) 0.0030(4) 0.0015(4)
N16 0.0218(5) 0.0163(5) 0.0226(6) -0.0012(4) 0.0002(4) 0.0039(4)
C21 0.0144(5) 0.0153(5) 0.0172(5) 0.0003(4) -0.0006(4) 0.0002(4)
C22 0.0155(5) 0.0172(5) 0.0144(5) -0.0011(4) -0.0020(4) -0.0008(4)
C23 0.0137(5) 0.0129(5) 0.0156(5) -0.0017(4) 0.0002(4) -0.0013(4)
C24 0.0161(5) 0.0157(5) 0.0169(5) 0.0027(4) -0.0018(4) -0.0002(4)
C25 0.0192(5) 0.0156(5) 0.0147(5) 0.0021(4) 0.0000(4) 0.0006(4)
C26 0.0176(5) 0.0172(5) 0.0144(5) -0.0005(4) 0.0001(4) -0.0015(4)
C27 0.0185(5) 0.0143(5) 0.0184(6) -0.0003(4) 0.0003(4) -0.0030(4)
C28 0.0153(5) 0.0150(5) 0.0186(6) -0.0003(4) -0.0005(4) 0.0009(4)
C29 0.0185(5) 0.0159(5) 0.0143(5) 0.0004(4) 0.0000(4) 0.0005(4)
C30 0.0189(5) 0.0148(5) 0.0153(5) 0.0002(4) -0.0003(4) -0.0013(4)
C31 0.0201(6) 0.0193(6) 0.0156(6) -0.0007(5) 0.0018(4) -0.0017(4)
C32 0.0173(5) 0.0207(6) 0.0159(6) 0.0006(5) 0.0007(4) -0.0008(4)
C33 0.0207(6) 0.0152(5) 0.0161(5) 0.0018(4) 0.0029(4) -0.0001(4)
C34 0.0226(6) 0.0208(6) 0.0199(6) -0.0021(5) -0.0011(5) -0.0051(5)
C35 0.0180(6) 0.0182(6) 0.0226(6) -0.0016(5) 0.0003(5) -0.0008(4)
C36 0.0145(5) 0.0154(5) 0.0237(6) -0.0011(4) 0.0011(4) 0.0000(4)
C37 0.0146(5) 0.0154(5) 0.0219(6) 0.0000(4) -0.0011(4) 0.0011(4)
C38 0.0179(5) 0.0138(5) 0.0156(5) 0.0003(4) 0.0017(4) -0.0004(4)
C39 0.0160(5) 0.0172(6) 0.0210(6) -0.0026(4) 0.0010(4) 0.0003(4)
C40 0.0143(5) 0.0174(6) 0.0215(6) 0.0008(4) 0.0000(4) 0.0006(4)
Cl1 0.02220(14) 0.01924(14) 0.01585(13) -0.00149(11) -0.00145(10) 0.00041(10)
Cl2 0.01525(12) 0.01728(13) 0.01575(13) -0.00059(10) -0.00079(9) 0.00145(9)
Cl3 0.02782(16) 0.02046(14) 0.01555(13) -0.00381(12) -0.00212(11) -0.00224(10)
Cl4 0.01772(13) 0.02048(14) 0.02104(14) -0.00009(11) -0.00386(10) -0.00442(11)
O1W 0.0419(6) 0.0194(5) 0.0242(5) -0.0066(5) 0.0045(5) -0.0017(4)
O2W 0.0255(5) 0.0154(4) 0.0226(5) 0.0002(4) -0.0064(4) -0.0015(4)

loop_
_atom_type_symbol
_atom_type_description
_atom_type_scat_dispersion_real
_atom_type_scat_dispersion_imag
_atom_type_scat_source
C C 0.0033 0.0016 'International Tables Vol C Tables 4.2.6.8 and 6.1.1.4'
H H 0.0000 0.0000 'International Tables Vol C Tables 4.2.6.8 and 6.1.1.4'
N N 0.0061 0.0033 'International Tables Vol C Tables 4.2.6.8 and 6.1.1.4'
O O 0.0106 0.0060 'International Tables Vol C Tables 4.2.6.8 and 6.1.1.4'
Cl Cl 0.1484 0.1585 'International Tables Vol C Tables 4.2.6.8 and 6.1.1.4'
Cu Cu 0.3201 1.2651 'International Tables Vol C Tables 4.2.6.8 and 6.1.1.4'

loop_
_geom_angle_atom_site_label_1
_geom_angle_atom_site_label_2
_geom_angle_atom_site_label_3
_geom_angle
N1 Cu1 N3 91.10(4)
N1 Cu1 N5 173.52(4)
N3 Cu1 N5 89.52(4)
N1 Cu1 N7 89.32(4)
N3 Cu1 N7 173.70(4)
N5 Cu1 N7 89.35(4)
N1 Cu1 Cl2 92.32(3)
N3 Cu1 Cl2 91.83(3)
N5 Cu1 Cl2 94.11(3)
N7 Cu1 Cl2 94.43(3)
N1 Cu1 Cl1 86.84(3)
N3 Cu1 Cl1 86.48(3)
N5 Cu1 Cl1 86.76(3)
N7 Cu1 Cl1 87.27(3)
Cl2 Cu1 Cl1 178.098(10)
C5 N1 C1 116.35(11)
C5 N1 Cu1 122.70(9)
C1 N1 Cu1 120.80(9)
C3 N2 H2A 120.0
C3 N2 H2B 120.0
H2A N2 H2B 120.0
C10 N3 C6 116.61(11)
C10 N3 Cu1 120.95(8)
C6 N3 Cu1 122.37(9)
C8 N4 H4A 120.0
C8 N4 H4B 120.0
H4A N4 H4B 120.0
C11 N5 C15 116.96(11)
C11 N5 Cu1 122.09(8)
C15 N5 Cu1 120.91(9)
C13 N6 H6A 120.0
C13 N6 H6B 120.0
H6A N6 H6B 120.0
C16 N7 C20 116.54(11)
C16 N7 Cu1 123.33(9)
C20 N7 Cu1 119.96(9)
C18 N8 H8A 120.0
C18 N8 H8B 120.0
H8A N8 H8B 120.0
N1 C1 C2 124.04(12)
N1 C1 H1 118.0
C2 C1 H1 118.0
C1 C2 C3 119.61(11)
C1 C2 H2 120.2
C3 C2 H2 120.2
N2 C3 C2 121.70(12)
N2 C3 C4 121.76(12)
C2 C3 C4 116.53(11)
C5 C4 C3 119.69(12)
C5 C4 H4 120.2
C3 C4 H4 120.2
N1 C5 C4 123.77(12)
N1 C5 H5 118.1
C4 C5 H5 118.1
N3 C6 C7 123.97(12)
N3 C6 H6 118.0
C7 C6 H6 118.0
C6 C7 C8 119.66(12)
C6 C7 H7 120.2
C8 C7 H7 120.2
N4 C8 C7 122.44(11)
N4 C8 C9 121.15(11)
C7 C8 C9 116.41(11)
C10 C9 C8 119.74(11)
C10 C9 H9 120.1
C8 C9 H9 120.1
N3 C10 C9 123.60(11)
N3 C10 H10 118.2
C9 C10 H10 118.2
N5 C11 C12 123.69(12)
N5 C11 H11 118.2
C12 C11 H11 118.2
C11 C12 C13 119.42(12)
C11 C12 H12 120.3
C13 C12 H12 120.3
N6 C13 C14 121.09(12)
N6 C13 C12 121.88(12)
C14 C13 C12 117.02(12)
C15 C14 C13 119.50(11)
C15 C14 H14 120.2
C13 C14 H14 120.2
N5 C15 C14 123.41(12)
N5 C15 H15 118.3
C14 C15 H15 118.3
N7 C16 C17 123.80(12)
N7 C16 H16 118.1
C17 C16 H16 118.1
C16 C17 C18 119.65(12)
C16 C17 H17 120.2
C18 C17 H17 120.2
N8 C18 C17 122.71(13)
N8 C18 C19 120.80(13)
C17 C18 C19 116.49(12)
C20 C19 C18 119.76(12)
C20 C19 H19 120.1
C18 C19 H19 120.1
N7 C20 C19 123.73(12)
N7 C20 H20 118.1
C19 C20 H20 118.1
N11 Cu2 N15 171.22(5)
N11 Cu2 N9 91.26(4)
N15 Cu2 N9 88.17(4)
N11 Cu2 N13 91.71(4)
N15 Cu2 N13 88.57(4)
N9 Cu2 N13 176.35(4)
N11 Cu2 Cl4 90.90(3)
N15 Cu2 Cl4 97.84(3)
N9 Cu2 Cl4 88.13(3)
N13 Cu2 Cl4 93.94(3)
N11 Cu2 Cl3 82.30(3)
N15 Cu2 Cl3 88.92(3)
N9 Cu2 Cl3 86.13(3)
N13 Cu2 Cl3 92.17(3)
Cl4 Cu2 Cl3 170.991(11)
C21 N9 C25 116.39(11)
C21 N9 Cu2 122.13(8)
C25 N9 Cu2 121.47(9)
C23 N10 H10A 120.0
C23 N10 H10B 120.0
H10A N10 H10B 120.0
C26 N11 C30 116.62(11)
C26 N11 Cu2 121.42(9)
C30 N11 Cu2 121.96(9)
C28 N12 H12A 120.0
C28 N12 H12B 120.0
H12A N12 H12B 120.0
C31 N13 C35 116.72(11)
C31 N13 Cu2 120.80(9)
C35 N13 Cu2 122.35(9)
C33 N14 H14A 120.0
C33 N14 H14B 120.0
H14A N14 H14B 120.0
C36 N15 C40 117.21(11)
C36 N15 Cu2 121.08(9)
C40 N15 Cu2 121.39(9)
C38 N16 H16A 120.0
C38 N16 H16B 120.0
H16A N16 H16B 120.0
N9 C21 C22 123.79(11)
N9 C21 H21 118.1
C22 C21 H21 118.1
C21 C22 C23 119.77(11)
C21 C22 H22 120.1
C23 C22 H22 120.1
N10 C23 C24 121.81(11)
N10 C23 C22 121.67(11)
C24 C23 C22 116.51(11)
C25 C24 C23 119.55(11)
C25 C24 H24 120.2
C23 C24 H24 120.2
N9 C25 C24 123.97(12)
N9 C25 H25 118.0
C24 C25 H25 118.0
N11 C26 C27 123.57(12)
N11 C26 H26 118.2
C27 C26 H26 118.2
C26 C27 C28 119.91(12)
C26 C27 H27 120.0
C28 C27 H27 120.0
N12 C28 C29 121.79(12)
N12 C28 C27 121.76(12)
C29 C28 C27 116.45(11)
C30 C29 C28 119.36(12)
C30 C29 H29 120.3
C28 C29 H29 120.3
N11 C30 C29 124.06(12)
N11 C30 H30 118.0
C29 C30 H30 118.0
N13 C31 C32 123.80(13)
N13 C31 H31 118.1
C32 C31 H31 118.1
C31 C32 C33 119.43(13)
C31 C32 H32 120.3
C33 C32 H32 120.3
N14 C33 C34 122.24(13)
N14 C33 C32 121.20(13)
C34 C33 C32 116.56(12)
C35 C34 C33 120.14(13)
C35 C34 H34 119.9
C33 C34 H34 119.9
N13 C35 C34 123.33(13)
N13 C35 H35 118.3
C34 C35 H35 118.3
N15 C36 C37 123.47(12)
N15 C36 H36 118.3
C37 C36 H36 118.3
C36 C37 C38 119.33(12)
C36 C37 H37 120.3
C38 C37 H37 120.3
N16 C38 C37 120.96(12)
N16 C38 C39 121.87(12)
C37 C38 C39 117.17(11)
C40 C39 C38 119.49(12)
C40 C39 H39 120.3
C38 C39 H39 120.3
N15 C40 C39 123.33(12)
N15 C40 H40 118.3
C39 C40 H40 118.3
H1W1 O1W H2W1 111.7(14)
H1W2 O2W H2W2 107.8(13)

loop_
_geom_bond_atom_site_label_1
_geom_bond_atom_site_label_2
_geom_bond_distance
Cu1 N1 2.0140(11)
Cu1 N3 2.0177(10)
Cu1 N5 2.0190(11)
Cu1 N7 2.0258(11)
Cu1 Cl2 2.7199(3)
Cu1 Cl1 3.2185(4)
N1 C5 1.3494(16)
N1 C1 1.3536(16)
N2 C3 1.3431(17)
N2 H2A 0.86
N2 H2B 0.86
N3 C10 1.3466(16)
N3 C6 1.3506(16)
N4 C8 1.3431(16)
N4 H4A 0.86
N4 H4B 0.86
N5 C11 1.3468(17)
N5 C15 1.3496(16)
N6 C13 1.3564(18)
N6 H6A 0.86
N6 H6B 0.86
N7 C16 1.3466(17)
N7 C20 1.3477(17)
N8 C18 1.3455(17)
N8 H8A 0.86
N8 H8B 0.86
C1 C2 1.3716(18)
C1 H1 0.93
C2 C3 1.4073(18)
C2 H2 0.93
C3 C4 1.4104(18)
C4 C5 1.3757(18)
C4 H4 0.93
C5 H5 0.93
C6 C7 1.3695(18)
C6 H6 0.93
C7 C8 1.4080(17)
C7 H7 0.93
C8 C9 1.4098(17)
C9 C10 1.3765(18)
C9 H9 0.93
C10 H10 0.93
C11 C12 1.3721(19)
C11 H11 0.93
C12 C13 1.4071(18)
C12 H12 0.93
C13 C14 1.4025(18)
C14 C15 1.3770(18)
C14 H14 0.93
C15 H15 0.93
C16 C17 1.3762(18)
C16 H16 0.93
C17 C18 1.4044(19)
C17 H17 0.93
C18 C19 1.4057(19)
C19 C20 1.3738(19)
C19 H19 0.93
C20 H20 0.93
Cu2 N11 2.0165(11)
Cu2 N15 2.0206(11)
Cu2 N9 2.0224(10)
Cu2 N13 2.0286(11)
Cu2 Cl4 2.7907(4)
Cu2 Cl3 3.1884(4)
N9 C21 1.3498(16)
N9 C25 1.3539(16)
N10 C23 1.3435(16)
N10 H10A 0.86
N10 H10B 0.86
N11 C26 1.3469(17)
N11 C30 1.3478(16)
N12 C28 1.3485(17)
N12 H12A 0.86
N12 H12B 0.86
N13 C31 1.3465(18)
N13 C35 1.3482(18)
N14 C33 1.3502(17)
N14 H14A 0.86
N14 H14B 0.86
N15 C36 1.3451(17)
N15 C40 1.3453(17)
N16 C38 1.3685(17)
N16 H16A 0.86
N16 H16B 0.86
C21 C22 1.3735(17)
C21 H21 0.93
C22 C23 1.4095(17)
C22 H22 0.93
C23 C24 1.4092(18)
C24 C25 1.3726(17)
C24 H24 0.93
C25 H25 0.93
C26 C27 1.3723(18)
C26 H26 0.93
C27 C28 1.4091(18)
C27 H27 0.93
C28 C29 1.4080(18)
C29 C30 1.3742(18)
C29 H29 0.93
C30 H30 0.93
C31 C32 1.3783(18)
C31 H31 0.93
C32 C33 1.4050(19)
C32 H32 0.93
C33 C34 1.401(2)
C34 C35 1.3742(19)
C34 H34 0.93
C35 H35 0.93
C36 C37 1.3786(18)
C36 H36 0.93
C37 C38 1.3996(18)
C37 H37 0.93
C38 C39 1.4043(19)
C39 C40 1.3755(18)
C39 H39 0.93
C40 H40 0.93
O1W H1W1 0.827(9)
O1W H2W1 0.833(9)
O2W H1W2 0.835(9)
O2W H2W2 0.849(9)

loop_
_geom_hbond_atom_site_label_D
_geom_hbond_atom_site_label_H
_geom_hbond_atom_site_label_A
_geom_hbond_site_symmetry_A
_geom_hbond_distance_DH
_geom_hbond_distance_HA
_geom_hbond_distance_DA
_geom_hbond_angle_DHA
C2 H2 Cl2 2_655 0.93 2.68 3.5955(13) 167
C6 H6 Cl2 . 0.93 2.80 3.3665(13) 121
C10 H10 Cl1 . 0.93 2.78 3.4430(13) 129
C20 H20 Cl1 . 0.93 2.64 3.3522(13) 134
C25 H25 Cl4 . 0.93 2.71 3.2928(13) 121
C26 H26 N9 . 0.93 2.62 3.0473(17) 108
C35 H35 Cl4 . 0.93 2.67 3.3947(14) 136
N4 H4A O1W 2_756 0.86 2.38 3.2094(17) 163
N4 H4B Cl1 2_656 0.86 2.43 3.2893(13) 175
N6 H6A Cl4 1_455 0.86 2.82 3.4066(13) 127
N8 H8B Cl2 1_455 0.86 2.56 3.4021(13) 166
N10 H10B Cl3 2_765 0.86 2.41 3.2596(11) 171
N12 H12A O1W . 0.86 2.06 2.8908(16) 162
N14 H14B O1W 2_666 0.86 2.25 3.0103(18) 147
N16 H16B N16 2_775 0.86 2.52 3.2036(17) 137
O1W H1W1 Cl1 2_656 0.830(10) 2.260(10) 3.0614(12) 163(2)
O1W H2W1 Cl4 2_766 0.830(10) 2.260(10) 3.0694(12) 164(2)
C37 H37 Cg1 1_565 0.93 2.81 3.5492(14) 137
C39 H39 Cg1 1_665 0.93 2.95 3.7306(14) 142
N2 H2B Cg2 1_445 0.86 2.75 3.3359(13) 126
C12 H12 Cg3 1_555 0.93 2.79 3.6488(14) 154
C14 H14 Cg3 1_455 0.93 2.83 3.6193(13) 144
